data_7018834
loop_
_publ_author_name
'Wright, William R. H.'
'Batsanov, Andrei S.'
'Messinis, Antonis M.'
'Howard, Judith A. K.'
'Tooze, Robert P.'
'Hanton, Martin J.'
'Dyer, Philip W.'

_publ_section_title
;
 Application of molybdenum bis(imido) complexes in ethylene dimerisation
 catalysis.
;
_journal_issue 18
_journal_name_full 'Dalton transactions (Cambridge, England : 2003)'
_journal_page_first 5502
_journal_page_last 5511
_journal_paper_doi 10.1039/c2dt12061e
_journal_volume 41
_journal_year 2012
_chemical_formula_moiety 'C18 H32 Al Cl3 Mo N2'
_chemical_formula_sum 'C18 H32 Al Cl3 Mo N2'
_chemical_formula_weight 505.73
_chemical_name_systematic ' ?'
_space_group_IT_number 14
_symmetry_cell_setting monoclinic
_symmetry_space_group_name_Hall '-P 2ybc'
_symmetry_space_group_name_H-M 'P 1 21/c 1'
_atom_sites_solution_hydrogens geom
_atom_sites_solution_primary direct
_atom_sites_solution_secondary difmap
_audit_creation_method SHELXL-97
_cell_angle_alpha 90.00
_cell_angle_beta 101.757(10)
_cell_angle_gamma 90.00
_cell_formula_units_Z 4
_cell_length_a 9.0460(10)
_cell_length_b 16.3938(18)
_cell_length_c 16.6047(19)
_cell_measurement_reflns_used 7655
_cell_measurement_temperature 125(2)
_cell_measurement_theta_max 29.0
_cell_measurement_theta_min 2.3
_cell_volume 2410.8(5)
_computing_cell_refinement 'SAINT v6.45A (Bruker, 2003)'
_computing_data_collection 'SMART v5.049 (Bruker, 1999)'
_computing_data_reduction 'SAINT v6.45A (Bruker, 2003)'
_computing_molecular_graphics
;
O. V. Dolomanov, L. J. Bourhis, R. J. Gildea, J. A. K. Howard and H. Puschmann,
OLEX2: a complete structure solution, refinement and analysis program.
J. Appl. Cryst. (2009). 42, 339-341.
;
_computing_publication_material
;
O. V. Dolomanov, L. J. Bourhis, R. J. Gildea, J. A. K. Howard and H. Puschmann,
OLEX2: a complete structure solution, refinement and analysis program.
J. Appl. Cryst. (2009). 42, 339-341.
;
_computing_structure_refinement 'A short history of SHELX (Sheldrick, 2008)/Bruker'
_computing_structure_solution 'A short history of SHELX (Sheldrick, 2008)/Bruker'
_diffrn_ambient_temperature 125(2)
_diffrn_detector_area_resol_mean 8
_diffrn_measured_fraction_theta_full 1.000
_diffrn_measured_fraction_theta_max 1.000
_diffrn_measurement_device_type 'Bruker SMART 1000 CCD area detector'
_diffrn_measurement_method '\f scans'
_diffrn_radiation_monochromator graphite
_diffrn_radiation_source 'sealed tube'
_diffrn_radiation_type MoK\a
_diffrn_radiation_wavelength 0.71073
_diffrn_reflns_av_R_equivalents 0.0351
_diffrn_reflns_av_sigmaI/netI 0.0284
_diffrn_reflns_limit_h_max 12
_diffrn_reflns_limit_h_min -12
_diffrn_reflns_limit_k_max 22
_diffrn_reflns_limit_k_min -22
_diffrn_reflns_limit_l_max 22
_diffrn_reflns_limit_l_min -22
_diffrn_reflns_number 28594
_diffrn_reflns_theta_full 29.00
_diffrn_reflns_theta_max 29.00
_diffrn_reflns_theta_min 1.76
_diffrn_standards_number 0
_exptl_absorpt_coefficient_mu 0.917
_exptl_absorpt_correction_T_max 1.0000
_exptl_absorpt_correction_T_min 0.8910
_exptl_absorpt_correction_type multi-scan
_exptl_absorpt_process_details
;
SADABS v.2.10 (Bruker,2003) was used for absorption correction.
R(int) was 0.0395 before and 0.0316 after correction.
The Ratio of minimum to maximum transmission is 0.8910.
The \l/2 correction factor is 0.0015
;
_exptl_crystal_colour yellow
_exptl_crystal_density_diffrn 1.393
_exptl_crystal_density_method 'not measured'
_exptl_crystal_description block
_exptl_crystal_F_000 1040
_exptl_crystal_size_max 0.30
_exptl_crystal_size_mid 0.26
_exptl_crystal_size_min 0.11
_refine_diff_density_max 0.383
_refine_diff_density_min -0.327
_refine_diff_density_rms 0.062
_refine_ls_extinction_method none
_refine_ls_goodness_of_fit_ref 1.032
_refine_ls_hydrogen_treatment constr
_refine_ls_matrix_type full
_refine_ls_number_parameters 244
_refine_ls_number_reflns 6418
_refine_ls_number_restraints 0
_refine_ls_restrained_S_all 1.032
_refine_ls_R_factor_all 0.0338
_refine_ls_R_factor_gt 0.0245
_refine_ls_shift/su_max 0.001
_refine_ls_shift/su_mean 0.000
_refine_ls_structure_factor_coef Fsqd
_refine_ls_weighting_details 'calc w=1/[\s^2^(Fo^2^)+(0.0221P)^2^+1.1550P] where P=(Fo^2^+2Fc^2^)/3'
_refine_ls_weighting_scheme calc
_refine_ls_wR_factor_gt 0.0541
_refine_ls_wR_factor_ref 0.0571
_reflns_number_gt 5474
_reflns_number_total 6418
_reflns_threshold_expression I>2\s(I)
_cod_data_source_file c2dt12061e.txt
_cod_data_source_block 11
_cod_depositor_comments
;
The following automatic conversions were performed:

'_symmetry_cell_setting' value 'Monoclinic' changed to 'monoclinic'
according to /home/saulius/struct/CIF-dictionaries/cif_core.dic
dictionary named 'cif_core.dic' version 2.4.1 from 2010-06-29.

Automatic conversion script
Id: cif_fix_values 1715 2011-07-08 13:25:40Z adriana 
;
_cod_original_sg_symbol_H-M 'P 21/c'
_cod_database_code 7018834

loop_
_symmetry_equiv_pos_as_xyz
'x, y, z'
'-x, y+1/2, -z+1/2'
'-x, -y, -z'
'x, -y-1/2, z-1/2'

loop_
_atom_site_label
_atom_site_type_symbol
_atom_site_fract_x
_atom_site_fract_y
_atom_site_fract_z
_atom_site_U_iso_or_equiv
_atom_site_adp_type
_atom_site_occupancy
_atom_site_symmetry_multiplicity
_atom_site_calc_flag
_atom_site_refinement_flags
Mo Mo 0.487440(15) 0.627862(8) 0.141788(8) 0.01602(4) Uani 1 1 d .
Cl1 Cl 0.30450(5) 0.52880(3) 0.03043(3) 0.02868(10) Uani 1 1 d .
Cl2 Cl 0.04718(6) 0.49508(3) 0.16291(3) 0.04027(12) Uani 1 1 d .
Cl3 Cl -0.02232(5) 0.65316(3) 0.02239(3) 0.03574(11) Uani 1 1 d .
Al Al 0.14695(6) 0.58370(3) 0.09882(3) 0.02063(11) Uani 1 1 d .
N1 N 0.60253(15) 0.68878(8) 0.21047(8) 0.0204(3) Uani 1 1 d .
N2 N 0.29535(14) 0.64669(8) 0.16604(8) 0.0155(3) Uani 1 1 d .
C1 C 0.5934(2) 0.51585(11) 0.18289(12) 0.0318(4) Uani 1 1 d .
H1A H 0.6670 0.5019 0.1491 0.078(5) Uiso 1 1 d R
H1B H 0.5171 0.4727 0.1780 0.078(5) Uiso 1 1 d R
H1C H 0.6452 0.5211 0.2405 0.078(5) Uiso 1 1 d R
C2 C 0.5366(2) 0.68120(11) 0.03382(11) 0.0253(4) Uani 1 1 d .
H2A H 0.5601 0.7391 0.0437 0.060(5) Uiso 1 1 d R
H2B H 0.4489 0.6756 -0.0115 0.060(5) Uiso 1 1 d R
H2C H 0.6236 0.6535 0.0194 0.060(5) Uiso 1 1 d R
C3 C 0.4678(2) 0.58088(12) 0.38994(12) 0.0309(4) Uani 1 1 d .
H3A H 0.5433 0.5998 0.3594 0.043(4) Uiso 1 1 d R
H3B H 0.4914 0.5249 0.4089 0.043(4) Uiso 1 1 d R
H3C H 0.4690 0.6165 0.4375 0.043(4) Uiso 1 1 d R
C4 C 0.1947(2) 0.54130(11) 0.37492(12) 0.0301(4) Uani 1 1 d .
H4A H 0.1909 0.5692 0.4267 0.040(4) Uiso 1 1 d R
H4B H 0.2237 0.4842 0.3863 0.040(4) Uiso 1 1 d R
H4C H 0.0950 0.5436 0.3383 0.040(4) Uiso 1 1 d R
C5 C 0.3512(2) 0.86724(11) 0.11903(12) 0.0308(4) Uani 1 1 d .
H5A H 0.3542 0.9135 0.1567 0.040(4) Uiso 1 1 d R
H5B H 0.3474 0.8875 0.0631 0.040(4) Uiso 1 1 d R
H5C H 0.4420 0.8338 0.1363 0.040(4) Uiso 1 1 d R
C6 C 0.0677(2) 0.86454(13) 0.08820(13) 0.0395(5) Uani 1 1 d .
H6A H -0.0208 0.8311 0.0913 0.051(4) Uiso 1 1 d R
H6B H 0.0644 0.8801 0.0309 0.051(4) Uiso 1 1 d R
H6C H 0.0672 0.9138 0.1216 0.051(4) Uiso 1 1 d R
C7 C 0.6322(2) 0.78794(13) 0.32213(13) 0.0364(5) Uani 1 1 d .
H7A H 0.5526 0.8214 0.2889 0.046(4) Uiso 1 1 d R
H7B H 0.7050 0.8234 0.3577 0.046(4) Uiso 1 1 d R
H7C H 0.5872 0.7502 0.3561 0.046(4) Uiso 1 1 d R
C8 C 0.7845(2) 0.79563(14) 0.21054(14) 0.0429(5) Uani 1 1 d .
H8A H 0.8295 0.7627 0.1726 0.059(4) Uiso 1 1 d R
H8B H 0.8629 0.8288 0.2449 0.059(4) Uiso 1 1 d R
H8C H 0.7068 0.8314 0.1791 0.059(4) Uiso 1 1 d R
C9 C 0.8317(2) 0.68199(15) 0.31419(15) 0.0447(5) Uani 1 1 d .
H9A H 0.7827 0.6433 0.3454 0.060(5) Uiso 1 1 d R
H9B H 0.9069 0.7139 0.3522 0.060(5) Uiso 1 1 d R
H9C H 0.8814 0.6520 0.2761 0.060(5) Uiso 1 1 d R
C10 C 0.71290(19) 0.73944(12) 0.26537(12) 0.0286(4) Uani 1 1 d .
C11 C 0.25899(16) 0.70003(9) 0.22783(9) 0.0149(3) Uani 1 1 d .
C12 C 0.26616(17) 0.67053(9) 0.30821(10) 0.0170(3) Uani 1 1 d .
C13 C 0.23505(18) 0.72501(10) 0.36738(10) 0.0207(3) Uani 1 1 d .
H13 H 0.2403 0.7065 0.4221 0.025 Uiso 1 1 d R
C14 C 0.19674(18) 0.80543(10) 0.34773(11) 0.0223(3) Uani 1 1 d .
H14 H 0.1769 0.8417 0.3889 0.027 Uiso 1 1 d R
C15 C 0.18758(18) 0.83284(10) 0.26835(11) 0.0210(3) Uani 1 1 d .
H15 H 0.1601 0.8880 0.2554 0.025 Uiso 1 1 d R
C16 C 0.21755(17) 0.78160(9) 0.20648(10) 0.0172(3) Uani 1 1 d .
C17 C 0.3109(2) 0.58325(10) 0.33360(10) 0.0221(3) Uani 1 1 d .
H17 H 0.3163 0.5519 0.2826 0.026 Uiso 1 1 d R
C18 C 0.21145(19) 0.81567(10) 0.12056(10) 0.0205(3) Uani 1 1 d .
H18 H 0.2128 0.7684 0.0827 0.025 Uiso 1 1 d R

loop_
_atom_site_aniso_label
_atom_site_aniso_U_11
_atom_site_aniso_U_22
_atom_site_aniso_U_33
_atom_site_aniso_U_23
_atom_site_aniso_U_13
_atom_site_aniso_U_12
Mo 0.01650(7) 0.01646(7) 0.01653(7) -0.00013(5) 0.00672(5) 0.00253(5)
Cl1 0.0335(2) 0.0280(2) 0.0268(2) -0.01312(17) 0.01158(18) -0.00289(17)
Cl2 0.0491(3) 0.0397(3) 0.0340(3) -0.0042(2) 0.0132(2) -0.0263(2)
Cl3 0.0254(2) 0.0441(3) 0.0337(2) -0.0042(2) -0.00319(19) -0.00212(19)
Al 0.0211(2) 0.0228(2) 0.0190(2) -0.00650(19) 0.0063(2) -0.00688(19)
N1 0.0155(6) 0.0254(7) 0.0217(7) -0.0004(6) 0.0069(5) 0.0010(5)
N2 0.0164(6) 0.0149(6) 0.0159(6) -0.0018(5) 0.0048(5) -0.0012(5)
C1 0.0405(11) 0.0268(9) 0.0295(10) 0.0048(7) 0.0104(8) 0.0154(8)
C2 0.0268(9) 0.0297(9) 0.0223(8) 0.0027(7) 0.0115(7) 0.0022(7)
C3 0.0308(10) 0.0346(10) 0.0276(9) 0.0076(8) 0.0068(8) 0.0102(8)
C4 0.0378(11) 0.0263(9) 0.0294(9) 0.0028(7) 0.0144(8) -0.0031(8)
C5 0.0367(10) 0.0294(9) 0.0294(9) -0.0018(8) 0.0144(8) -0.0102(8)
C6 0.0359(11) 0.0485(13) 0.0374(11) 0.0197(10) 0.0153(9) 0.0173(9)
C7 0.0293(10) 0.0433(11) 0.0352(11) -0.0158(9) 0.0034(8) -0.0099(8)
C8 0.0296(11) 0.0522(13) 0.0478(13) -0.0017(10) 0.0099(10) -0.0188(10)
C9 0.0204(10) 0.0617(15) 0.0472(13) 0.0002(11) -0.0043(9) -0.0006(9)
C10 0.0157(8) 0.0384(10) 0.0302(9) -0.0052(8) 0.0010(7) -0.0070(7)
C11 0.0117(7) 0.0166(7) 0.0173(7) -0.0041(6) 0.0055(6) -0.0020(5)
C12 0.0147(7) 0.0193(7) 0.0175(7) -0.0031(6) 0.0040(6) -0.0008(6)
C13 0.0185(8) 0.0278(8) 0.0163(7) -0.0033(6) 0.0048(6) -0.0021(6)
C14 0.0194(8) 0.0237(8) 0.0251(8) -0.0101(7) 0.0080(7) -0.0015(6)
C15 0.0181(8) 0.0171(7) 0.0290(9) -0.0045(6) 0.0079(7) -0.0014(6)
C16 0.0133(7) 0.0178(7) 0.0216(8) -0.0010(6) 0.0059(6) -0.0023(6)
C17 0.0279(9) 0.0220(8) 0.0178(8) 0.0006(6) 0.0080(7) 0.0014(7)
C18 0.0220(8) 0.0190(8) 0.0225(8) 0.0021(6) 0.0093(7) 0.0015(6)

loop_
_atom_type_symbol
_atom_type_description
_atom_type_scat_dispersion_real
_atom_type_scat_dispersion_imag
_atom_type_scat_source
C C 0.0033 0.0016 'International Tables Vol C Tables 4.2.6.8 and 6.1.1.4'
H H 0.0000 0.0000 'International Tables Vol C Tables 4.2.6.8 and 6.1.1.4'
N N 0.0061 0.0033 'International Tables Vol C Tables 4.2.6.8 and 6.1.1.4'
Al Al 0.0645 0.0514 'International Tables Vol C Tables 4.2.6.8 and 6.1.1.4'
Cl Cl 0.1484 0.1585 'International Tables Vol C Tables 4.2.6.8 and 6.1.1.4'

loop_
_geom_angle_atom_site_label_1
_geom_angle_atom_site_label_2
_geom_angle_atom_site_label_3
_geom_angle
N1 Mo N2 103.01(6)
N1 Mo C1 96.77(7)
N2 Mo C1 116.67(7)
N1 Mo C2 96.86(7)
N2 Mo C2 118.27(6)
C1 Mo C2 118.05(7)
N1 Mo Cl1 179.36(5)
N2 Mo Cl1 77.63(4)
C1 Mo Cl1 82.85(6)
C2 Mo Cl1 82.89(5)
Al Cl1 Mo 76.958(19)
N2 Al Cl2 114.06(5)
N2 Al Cl3 113.89(5)
Cl2 Al Cl3 110.01(3)
N2 Al Cl1 94.16(5)
Cl2 Al Cl1 111.67(3)
Cl3 Al Cl1 112.27(3)
C10 N1 Mo 174.59(12)
C11 N2 Al 121.40(10)
C11 N2 Mo 127.36(10)
Al N2 Mo 111.23(6)
Mo C1 H1A 109.5
Mo C1 H1B 109.5
H1A C1 H1B 109.4
Mo C1 H1C 109.5
H1A C1 H1C 109.5
H1B C1 H1C 109.5
Mo C2 H2A 109.5
Mo C2 H2B 109.5
H2A C2 H2B 109.5
Mo C2 H2C 109.5
H2A C2 H2C 109.5
H2B C2 H2C 109.5
C17 C3 H3A 109.4
C17 C3 H3B 109.5
H3A C3 H3B 109.5
C17 C3 H3C 109.5
H3A C3 H3C 109.5
H3B C3 H3C 109.5
C17 C4 H4A 109.4
C17 C4 H4B 109.5
H4A C4 H4B 109.4
C17 C4 H4C 109.5
H4A C4 H4C 109.5
H4B C4 H4C 109.5
C18 C5 H5A 109.5
C18 C5 H5B 109.5
H5A C5 H5B 109.5
C18 C5 H5C 109.4
H5A C5 H5C 109.5
H5B C5 H5C 109.5
C18 C6 H6A 109.5
C18 C6 H6B 109.5
H6A C6 H6B 109.5
C18 C6 H6C 109.5
H6A C6 H6C 109.4
H6B C6 H6C 109.5
C10 C7 H7A 109.4
C10 C7 H7B 109.5
H7A C7 H7B 109.5
C10 C7 H7C 109.5
H7A C7 H7C 109.5
H7B C7 H7C 109.5
C10 C8 H8A 109.5
C10 C8 H8B 109.5
H8A C8 H8B 109.5
C10 C8 H8C 109.5
H8A C8 H8C 109.5
H8B C8 H8C 109.5
C10 C9 H9A 109.5
C10 C9 H9B 109.5
H9A C9 H9B 109.5
C10 C9 H9C 109.4
H9A C9 H9C 109.5
H9B C9 H9C 109.5
N1 C10 C7 109.16(14)
N1 C10 C8 106.78(15)
C7 C10 C8 111.56(17)
N1 C10 C9 107.24(16)
C7 C10 C9 111.43(17)
C8 C10 C9 110.45(16)
C12 C11 C16 121.39(14)
C12 C11 N2 119.65(13)
C16 C11 N2 118.96(13)
C13 C12 C11 118.00(14)
C13 C12 C17 119.07(14)
C11 C12 C17 122.90(13)
C14 C13 C12 121.27(15)
C14 C13 H13 119.4
C12 C13 H13 119.3
C15 C14 C13 119.92(15)
C15 C14 H14 120.0
C13 C14 H14 120.0
C14 C15 C16 121.63(15)
C14 C15 H15 119.2
C16 C15 H15 119.2
C15 C16 C11 117.77(15)
C15 C16 C18 119.57(14)
C11 C16 C18 122.60(14)
C12 C17 C4 112.20(14)
C12 C17 C3 110.71(14)
C4 C17 C3 110.50(15)
C12 C17 H17 107.7
C4 C17 H17 107.7
C3 C17 H17 107.8
C16 C18 C5 110.30(14)
C16 C18 C6 112.79(14)
C5 C18 C6 110.62(15)
C16 C18 H18 107.6
C5 C18 H18 107.6
C6 C18 H18 107.7

loop_
_geom_bond_atom_site_label_1
_geom_bond_atom_site_label_2
_geom_bond_distance
Mo N1 1.7024(14)
Mo N2 1.8874(13)
Mo C1 2.1191(17)
Mo C2 2.1217(17)
Mo Cl1 2.7474(5)
Mo Al 3.1024(6)
Cl1 Al 2.1887(7)
Cl2 Al 2.1094(7)
Cl3 Al 2.1118(8)
Al N2 1.8718(14)
N1 C10 1.465(2)
N2 C11 1.4363(19)
C1 H1A 0.9804
C1 H1B 0.9801
C1 H1C 0.9797
C2 H2A 0.9797
C2 H2B 0.9799
C2 H2C 0.9801
C3 C17 1.533(3)
C3 H3A 0.9801
C3 H3B 0.9799
C3 H3C 0.9802
C4 C17 1.531(2)
C4 H4A 0.9804
C4 H4B 0.9801
C4 H4C 0.9801
C5 C18 1.526(2)
C5 H5A 0.9802
C5 H5B 0.9799
C5 H5C 0.9801
C6 C18 1.529(2)
C6 H6A 0.9803
C6 H6B 0.9797
C6 H6C 0.9802
C7 C10 1.528(3)
C7 H7A 0.9801
C7 H7B 0.9799
C7 H7C 0.9801
C8 C10 1.529(3)
C8 H8A 0.9802
C8 H8B 0.9799
C8 H8C 0.9800
C9 C10 1.531(3)
C9 H9A 0.9800
C9 H9B 0.9800
C9 H9C 0.9801
C11 C12 1.409(2)
C11 C16 1.414(2)
C12 C13 1.398(2)
C12 C17 1.523(2)
C13 C14 1.385(2)
C13 H13 0.9499
C14 C15 1.379(2)
C14 H14 0.9499
C15 C16 1.396(2)
C15 H15 0.9502
C16 C18 1.523(2)
C17 H17 0.9999
C18 H18 0.9998

loop_
_geom_torsion_atom_site_label_1
_geom_torsion_atom_site_label_2
_geom_torsion_atom_site_label_3
_geom_torsion_atom_site_label_4
_geom_torsion
N2 Mo Cl1 Al -0.90(4)
C1 Mo Cl1 Al 118.48(6)
C2 Mo Cl1 Al -121.96(5)
Mo Cl1 Al N2 0.89(4)
Mo Cl1 Al Cl2 -117.06(3)
Mo Cl1 Al Cl3 118.84(3)
Cl2 Al N2 C11 -64.36(12)
Cl3 Al N2 C11 63.06(12)
Cl1 Al N2 C11 179.66(11)
Cl2 Al N2 Mo 114.62(6)
Cl3 Al N2 Mo -117.96(6)
Cl1 Al N2 Mo -1.36(6)
N1 Mo N2 C11 0.10(14)
C1 Mo N2 C11 104.65(13)
C2 Mo N2 C11 -105.17(13)
Cl1 Mo N2 C11 -179.99(13)
N1 Mo N2 Al -178.81(7)
C1 Mo N2 Al -74.25(9)
C2 Mo N2 Al 75.92(9)
Cl1 Mo N2 Al 1.10(5)
Al N2 C11 C12 90.53(16)
Mo N2 C11 C12 -88.27(16)
Al N2 C11 C16 -89.89(15)
Mo N2 C11 C16 91.31(16)
C16 C11 C12 C13 -1.7(2)
N2 C11 C12 C13 177.83(14)
C16 C11 C12 C17 -179.73(14)
N2 C11 C12 C17 -0.2(2)
C11 C12 C13 C14 0.7(2)
C17 C12 C13 C14 178.72(15)
C12 C13 C14 C15 0.5(2)
C13 C14 C15 C16 -0.6(2)
C14 C15 C16 C11 -0.4(2)
C14 C15 C16 C18 -177.78(15)
C12 C11 C16 C15 1.6(2)
N2 C11 C16 C15 -177.95(13)
C12 C11 C16 C18 178.90(14)
N2 C11 C16 C18 -0.7(2)
C13 C12 C17 C4 54.8(2)
C11 C12 C17 C4 -127.24(16)
C13 C12 C17 C3 -69.17(19)
C11 C12 C17 C3 108.80(17)
C15 C16 C18 C5 75.32(19)
C11 C16 C18 C5 -101.90(17)
C15 C16 C18 C6 -48.9(2)
C11 C16 C18 C6 133.84(17)
